data_1561562
loop_
_publ_author_name
'King, Nacole'
'Sullivan, Ian'
'Watkins-Curry, Pilanda'
'Chan, Julia Y.'
'Maggard, Paul A.'

_publ_section_title
;
 Flux-mediated syntheses, structural characterization and low-temperature
 polymorphism of the p-type semiconductor Cu2Ta4O11
;
_journal_name_full 'Journal of Solid State Chemistry'
_journal_page_first 10
_journal_page_last 18
_journal_paper_doi 10.1016/j.jssc.2015.08.041
_journal_volume 236
_journal_year 2016
_chemical_formula_sum 'Cu2.06 O11 Ta4'
_chemical_formula_weight 1030.69
_space_group_IT_number 9
_space_group_name_Hall 'C -2yc'
_space_group_name_H-M_alt 'C 1 c 1'
_symmetry_cell_setting monoclinic
_symmetry_space_group_name_H-M 'C 1 c 1'
_cell_angle_alpha 90
_cell_angle_beta 106.070(4)
_cell_angle_gamma 90
_cell_formula_units_Z 4
_cell_length_a 10.7337(14)
_cell_length_b 6.2506(3)
_cell_length_c 12.8869(14)
_cell_volume 830.82(15)
_computing_structure_refinement 'GSAS-II (Toby & Von Dreele, J. Appl. Cryst. 46, 544-549, 2013)'
_diffrn_ambient_pressure 100
_diffrn_ambient_temperature 300
_diffrn_radiation_polarisn_ratio 0.7000
_diffrn_radiation_probe x-ray
_diffrn_radiation_type K\a~1,2~
_pd_calc_method 'Rietveld Refinement'
_pd_instr_location ' ?'
_pd_meas_2theta_range_inc 0.00976
_pd_meas_2theta_range_max 80.04000
_pd_meas_2theta_range_min 10.00000
_pd_meas_number_of_points 7005
_pd_proc_info_datetime 2015-04-11T15:53
_pd_proc_info_excluded_regions ' ?'
_pd_proc_ls_background_function
; Background function: "chebyschev" function with 4 terms:
    1045(3), 54(7), -134(5), -25(9), 
;
_pd_proc_ls_pref_orient_corr 'March-Dollase correction coef. = 1.000 axis = [0, 0, 1]'
_pd_proc_ls_profile_function
; Finger-Cox-Jephcoat function parameters U, V, W, X, Y, SH/L:
  peak variance(Gauss) = Utan(Th)^2^+Vtan(Th)+W:
  peak HW(Lorentz) = X/cos(Th)+Ytan(Th); SH/L = S/L+H/L
  U, V, W in (centideg)^2^, X & Y in centideg
    4(2), -4.1(19), 4.4(4), 0(6), 0.0(5), 0.002, 
  Crystallite size model "isotropic" for RDS009_Cc (microns)
  parameters: Size, G/L mix
    1(6), 1.000, 
  Mustrain model "isotropic" for RDS009_Cc (10^6^)
    parameters: Mustrain, G/L mix
    1000.000, 1.000, 

;
_pd_proc_ls_prof_R_factor 0.06712
_pd_proc_ls_prof_wR_expected 0.05447
_pd_proc_ls_prof_wR_factor 0.08587
_pd_spec_mounting ' ?'
_refine_ls_goodness_of_fit_all 2.517
_refine_ls_matrix_type full
_refine_ls_number_parameters 82
_refine_ls_R_Fsqd_factor 0.09653
_refine_ls_wR_factor_obs 0.08587
_reflns_d_resolution_high 1.199
_reflns_d_resolution_low 6.192
_reflns_limit_h_max 5
_reflns_limit_h_min 5
_reflns_limit_k_max 1
_reflns_limit_k_min 1
_reflns_limit_l_max -10
_reflns_limit_l_min -10
_reflns_number_total 250
_cod_data_source_file JSSC-2016-236-10.cif
_cod_data_source_block -50_RDS009_new_1.bak56
_cod_original_cell_volume 830.82(12)
_cod_database_code 1561562
_refine_ls_r_f_factor 0.11993
_gsas_proc_ls_prof_r_b_factor 0.06588
_gsas_proc_ls_prof_wr_b_factor 0.08418

loop_
_space_group_symop_id
_space_group_symop_operation_xyz
1 x,y,z
2 x,-y,1/2+z
3 1/2+x,1/2+y,z
4 1/2+x,1/2-y,1/2+z

loop_
_atom_site_label
_atom_site_type_symbol
_atom_site_fract_x
_atom_site_fract_y
_atom_site_fract_z
_atom_site_occupancy
_atom_site_adp_type
_atom_site_U_iso_or_equiv
_atom_site_symmetry_multiplicity
CU1 Cu 0.820(7) 0.501(6) 0.294(4) 0.67(6) Uiso 0.067(19) 4
CU2 Cu 0.363(7) 0.482(5) 0.305(4) 0.67(5) Uiso 0.024(15) 4
CU3 Cu 0.611(7) 0.240(5) 0.786(4) 0.71(15) Uiso 0.012(8) 4
O1 O 0.493(9) -0.251(12) 0.485(5) 1.000 Uiso 0.020 4
O2 O 0.329(9) -0.001(6) 0.520(6) 1.000 Uiso 0.020 4
O3 O 0.480(7) 0.371(8) 0.591(5) 1.000 Uiso 0.020 4
O4 O 0.544(8) 0.050(11) 0.691(6) 1.000 Uiso 0.020 4
O5 O 0.492(9) 0.116(10) 0.369(8) 1.000 Uiso 0.020 4
O6 O 0.203(8) 0.403(12) 0.539(9) 1.000 Uiso 0.020 4
O7 O 0.266(9) 0.628(11) 0.384(7) 1.000 Uiso 0.020 4
O8 O 0.417(9) 0.343(12) 0.205(7) 1.000 Uiso 0.020 4
O9 O 0.669(8) 0.441(10) 0.201(7) 1.000 Uiso 0.020 4
O10 O 0.590(8) 0.481(11) 0.883(7) 1.000 Uiso 0.020 4
O11 O 0.179(9) 0.741(13) 0.553(5) 1.000 Uiso 0.020 4
TA1 Ta 0.521(6) 0.0694(17) 0.534(3) 1.000 Uiso 0.022(3) 4
TA2 Ta 0.160(6) 0.0671(13) 0.535(4) 1.000 Uiso 0.019(3) 4
TA3 Ta 0.343(6) 0.6092(6) 0.540(4) 1.000 Uiso 0.0229(17) 4
TA4 Ta 0.603(6) 0.243(2) 0.286(4) 1.000 Uiso 0.0305(15) 4

loop_
_atom_type_symbol
_atom_type_number_in_cell
Cu 8.24
O 44
Ta 16

loop_
_diffrn_radiation_wavelength
_diffrn_radiation_wavelength_wt
_diffrn_radiation_wavelength_id
1.54060 1.0 1
1.54439 0.5000 2

loop_
_geom_angle_atom_site_label_1
_geom_angle_atom_site_label_2
_geom_angle_atom_site_label_3
_geom_angle
_geom_angle_site_symmetry_1
_geom_angle_site_symmetry_2
_geom_angle_site_symmetry_3
_geom_angle_publ_flag
O7 CU2 O8 166(6) 1_555 1_555 1_555 yes
TA1 O1 TA2 113(3) 1_555 1_555 3_545 yes
TA1 O1 TA3 111(3) 1_555 1_555 1_545 yes
TA2 O1 TA3 110(3) 3_545 1_555 1_545 yes
TA1 O2 TA2 153(2) 1_555 1_555 1_555 yes
TA1 O3 TA3 137(3) 1_555 1_555 1_555 yes
CU3 O4 TA1 127(4) 1_555 1_555 1_555 yes
TA1 O5 TA4 131(4) 1_555 1_555 1_555 yes
CU2 O7 TA3 113(4) 1_555 1_555 1_555 yes
CU2 O7 TA4 132(3) 1_555 1_555 3_455 yes
TA3 O7 TA4 104(2) 1_555 1_555 3_455 yes
CU2 O8 TA3 122(3) 1_555 1_555 2_564 yes
CU2 O8 TA4 104(5) 1_555 1_555 1_555 yes
TA3 O8 TA4 112(2) 2_564 1_555 1_555 yes
CU1 O9 TA2 116(3) 1_555 1_555 4_554 yes
CU1 O9 TA4 99(4) 1_555 1_555 1_555 yes
TA2 O9 TA4 132(3) 4_554 1_555 1_555 yes
TA1 O11 TA2 91(2) 3_455 1_555 1_565 yes
TA1 O11 TA3 150(3) 3_455 1_555 1_555 yes
TA2 O11 TA3 117(4) 1_565 1_555 1_555 yes
O1 TA1 O2 18.4(13) 1_555 1_555 1_555 yes
O1 TA1 O3 32.3(14) 1_555 1_555 1_555 yes
O2 TA1 O3 21.1(10) 1_555 1_555 1_555 yes
O1 TA1 O4 101(2) 1_555 1_555 1_555 yes
O2 TA1 O4 92(2) 1_555 1_555 1_555 yes
O3 TA1 O4 71(2) 1_555 1_555 1_555 yes
O1 TA1 O5 74.2(18) 1_555 1_555 1_555 yes
O2 TA1 O5 83.3(18) 1_555 1_555 1_555 yes
O3 TA1 O5 104(2) 1_555 1_555 1_555 yes
O4 TA1 O5 175(2) 1_555 1_555 1_555 yes
O1 TA1 O11 163.5(18) 1_555 1_555 3_545 yes
O2 TA1 O11 178.1(12) 1_555 1_555 3_545 yes
O3 TA1 O11 158.0(14) 1_555 1_555 3_545 yes
O4 TA1 O11 87(2) 1_555 1_555 3_545 yes
O5 TA1 O11 97.9(17) 1_555 1_555 3_545 yes
O1 TA2 O2 73(2) 3_455 1_555 1_555 yes
O1 TA2 O9 44.6(19) 3_455 1_555 4_455 yes
O2 TA2 O9 108.1(9) 1_555 1_555 4_455 yes
O1 TA2 O10 52.1(16) 3_455 1_555 4_454 yes
O2 TA2 O10 97.5(7) 1_555 1_555 4_454 yes
O9 TA2 O10 73.0(4) 4_455 1_555 4_454 yes
O1 TA2 O11 129(3) 3_455 1_555 1_545 yes
O2 TA2 O11 158(2) 1_555 1_555 1_545 yes
O9 TA2 O11 92(2) 4_455 1_555 1_545 yes
O10 TA2 O11 96.3(13) 4_454 1_555 1_545 yes
O1 TA3 O3 124.7(15) 1_565 1_555 1_555 yes
O1 TA3 O6 145(2) 1_565 1_555 1_555 yes
O3 TA3 O6 90.4(18) 1_555 1_555 1_555 yes
O1 TA3 O7 83(2) 1_565 1_555 1_555 yes
O3 TA3 O7 115(3) 1_555 1_555 1_555 yes
O6 TA3 O7 86(4) 1_555 1_555 1_555 yes
O1 TA3 O8 25.8(9) 1_565 1_555 2_565 yes
O3 TA3 O8 125.3(18) 1_555 1_555 2_565 yes
O6 TA3 O8 130(2) 1_555 1_555 2_565 yes
O7 TA3 O8 104.0(19) 1_555 1_555 2_565 yes
O1 TA3 O11 80(2) 1_565 1_555 1_555 yes
O3 TA3 O11 147(2) 1_555 1_555 1_555 yes
O6 TA3 O11 65(2) 1_555 1_555 1_555 yes
O7 TA3 O11 86(3) 1_555 1_555 1_555 yes
O8 TA3 O11 67(2) 2_565 1_555 1_555 yes
O5 TA4 O7 70.7(18) 1_555 1_555 3_545 yes
O5 TA4 O8 75(2) 1_555 1_555 1_555 yes
O7 TA4 O8 122(2) 3_545 1_555 1_555 yes
O5 TA4 O9 161(3) 1_555 1_555 1_555 yes
O7 TA4 O9 127.9(18) 3_545 1_555 1_555 yes
O8 TA4 O9 89(3) 1_555 1_555 1_555 yes

loop_
_geom_bond_atom_site_label_1
_geom_bond_atom_site_label_2
_geom_bond_distance
_geom_bond_site_symmetry_1
_geom_bond_site_symmetry_2
_geom_bond_publ_flag
CU1 O5 1.96(9) 1_555 3_555 yes
CU1 O9 1.77(7) 1_555 1_555 yes
CU1 TA4 2.81(4) 1_555 1_555 yes
CU2 O7 1.88(7) 1_555 1_555 yes
CU2 O8 1.78(9) 1_555 1_555 yes
CU3 O4 1.71(8) 1_555 1_555 yes
CU3 O10 2.01(9) 1_555 1_555 yes
O1 TA1 2.10(8) 1_555 1_555 yes
O1 TA2 2.08(7) 1_555 3_545 yes
O1 TA3 2.12(7) 1_555 1_545 yes
O2 TA1 2.07(8) 1_555 1_555 yes
O2 TA2 1.92(8) 1_555 1_555 yes
O2 TA3 2.45(4) 1_555 1_545 yes
O3 TA1 2.12(6) 1_555 1_555 yes
O3 TA3 2.07(5) 1_555 1_555 yes
O4 CU3 1.71(8) 1_555 1_555 yes
O4 TA1 1.98(7) 1_555 1_555 yes
O4 TA4 2.20(6) 1_555 2_555 yes
O5 CU1 1.96(9) 1_555 3_445 yes
O5 TA1 2.08(9) 1_555 1_555 yes
O5 TA4 1.98(7) 1_555 1_555 yes
O6 TA1 2.19(5) 1_555 3_455 yes
O6 TA2 2.15(8) 1_555 1_555 yes
O6 TA3 1.98(7) 1_555 1_555 yes
O7 CU2 1.88(7) 1_555 1_555 yes
O7 TA3 1.95(8) 1_555 1_555 yes
O7 TA4 1.99(8) 1_555 3_455 yes
O8 CU2 1.78(9) 1_555 1_555 yes
O8 TA3 2.07(10) 1_555 2_564 yes
O8 TA4 2.08(10) 1_555 1_555 yes
O9 CU1 1.77(7) 1_555 1_555 yes
O9 TA2 2.11(8) 1_555 4_554 yes
O9 TA4 1.92(7) 1_555 1_555 yes
O10 CU3 2.01(9) 1_555 1_555 yes
O10 TA2 1.91(7) 1_555 4_555 yes
O10 TA4 2.16(7) 1_555 2_565 yes
O11 TA1 1.96(8) 1_555 3_455 yes
O11 TA2 2.06(8) 1_555 1_565 yes
O11 TA3 1.99(8) 1_555 1_555 yes
TA1 O1 2.10(8) 1_555 1_555 yes
TA1 O2 2.07(8) 1_555 1_555 yes
TA1 O3 2.12(6) 1_555 1_555 yes
TA1 O4 1.98(7) 1_555 1_555 yes
TA1 O5 2.08(9) 1_555 1_555 yes
TA1 O6 2.19(5) 1_555 3_545 yes
TA1 O11 1.96(8) 1_555 3_545 yes
TA2 O1 2.08(7) 1_555 3_455 yes
TA2 O2 1.92(8) 1_555 1_555 yes
TA2 O6 2.15(8) 1_555 1_555 yes
TA2 O9 2.11(8) 1_555 4_455 yes
TA2 O10 1.91(7) 1_555 4_454 yes
TA2 O11 2.06(8) 1_555 1_545 yes
TA3 O1 2.12(7) 1_555 1_565 yes
TA3 O2 2.45(4) 1_555 1_565 yes
TA3 O3 2.07(5) 1_555 1_555 yes
TA3 O6 1.98(7) 1_555 1_555 yes
TA3 O7 1.95(8) 1_555 1_555 yes
TA3 O8 2.07(10) 1_555 2_565 yes
TA3 O11 1.99(8) 1_555 1_555 yes
TA4 CU1 2.81(4) 1_555 1_555 yes
TA4 O4 2.20(6) 1_555 2_554 yes
TA4 O5 1.98(7) 1_555 1_555 yes
TA4 O7 1.99(8) 1_555 3_545 yes
TA4 O8 2.08(10) 1_555 1_555 yes
TA4 O9 1.92(7) 1_555 1_555 yes
TA4 O10 2.16(7) 1_555 2_564 yes
